data_4333484
loop_
_publ_author_name
'Stork, Jay R.'
'Thoi, Van S.'
'Cohen, Seth M.'

_publ_section_title
;
 Rare Examples of Transition-Metal&#x2212;Main-Group Metal Heterometallic
 Metal&#x2212;Organic Frameworks from Gallium and Indium Dipyrrinato
 Complexes and Silver Salts:&#x00A0; Synthesis and Framework Variability
;
_journal_issue 26
_journal_name_full 'Inorganic Chemistry'
_journal_page_first 11213
_journal_page_last 11223
_journal_paper_doi 10.1021/ic7016159
_journal_volume 46
_journal_year 2007
_chemical_formula_moiety 'C14 H11 N3'
_chemical_formula_sum 'C14 H11 N3'
_chemical_formula_weight 221.26
_chemical_name_common meso-(4-pyridyl)dipyrrin
_chemical_name_systematic
; 
 ? 
;
_space_group_IT_number 14
_symmetry_cell_setting monoclinic
_symmetry_space_group_name_Hall '-P 2yn'
_symmetry_space_group_name_H-M 'P 1 21/n 1'
_atom_sites_solution_hydrogens geom
_atom_sites_solution_primary direct
_atom_sites_solution_secondary difmap
_audit_creation_method SHELXL-97
_cell_angle_alpha 90.00
_cell_angle_beta 92.993(3)
_cell_angle_gamma 90.00
_cell_formula_units_Z 4
_cell_length_a 9.3464(7)
_cell_length_b 7.1262(5)
_cell_length_c 16.1120(11)
_cell_measurement_reflns_used 4834
_cell_measurement_temperature 100(2)
_cell_measurement_theta_max 68.5
_cell_measurement_theta_min 5.35
_cell_volume 1071.66(13)
_computing_cell_refinement SAINT
_computing_data_collection 'Apex2 v.1.0-2.1 (Bruker, 2006)'
_computing_data_reduction 'SAINT v7.06A (Bruker, 2004)'
_computing_molecular_graphics 'SHELXTL 5.1 (Sheldrick, 1994)'
_computing_publication_material SHELXL97
_computing_structure_refinement 'SHELXL97 (Sheldrick, 1997)'
_computing_structure_solution 'SHELXS97 (Sheldrick, 1990)'
_diffrn_ambient_temperature 100(2)
_diffrn_measured_fraction_theta_full 0.985
_diffrn_measured_fraction_theta_max 0.960
_diffrn_measurement_device_type 'Bruker APEX II'
_diffrn_measurement_method '\w \p'
_diffrn_radiation_monochromator graphite
_diffrn_radiation_source 'fine-focus sealed tube'
_diffrn_radiation_type CuK\a
_diffrn_radiation_wavelength 1.54178
_diffrn_reflns_av_R_equivalents 0.0257
_diffrn_reflns_av_sigmaI/netI 0.0168
_diffrn_reflns_limit_h_max 11
_diffrn_reflns_limit_h_min -11
_diffrn_reflns_limit_k_max 8
_diffrn_reflns_limit_k_min -8
_diffrn_reflns_limit_l_max 19
_diffrn_reflns_limit_l_min -19
_diffrn_reflns_number 8531
_diffrn_reflns_theta_full 67.00
_diffrn_reflns_theta_max 68.97
_diffrn_reflns_theta_min 5.35
_diffrn_standards_number 0
_exptl_absorpt_coefficient_mu 0.666
_exptl_absorpt_correction_T_max 0.93970
_exptl_absorpt_correction_T_min 0.85719
_exptl_absorpt_correction_type multi-scan
_exptl_absorpt_process_details 'SADABS 2.10 (Sheldrick, 2004)'
_exptl_crystal_colour gold
_exptl_crystal_density_diffrn 1.371
_exptl_crystal_density_method 'not measured'
_exptl_crystal_description needle
_exptl_crystal_F_000 464
_exptl_crystal_size_max 0.26
_exptl_crystal_size_mid 0.13
_exptl_crystal_size_min 0.12
_refine_diff_density_max 0.218
_refine_diff_density_min -0.181
_refine_diff_density_rms 0.043
_refine_ls_extinction_coef 0.0051(6)
_refine_ls_extinction_expression Fc^*^=kFc[1+0.001xFc^2^\l^3^/sin(2\q)]^-1/4^
_refine_ls_extinction_method SHELXL
_refine_ls_goodness_of_fit_ref 1.030
_refine_ls_hydrogen_treatment mixed
_refine_ls_matrix_type full
_refine_ls_number_parameters 158
_refine_ls_number_reflns 1914
_refine_ls_number_restraints 0
_refine_ls_restrained_S_all 1.030
_refine_ls_R_factor_all 0.0342
_refine_ls_R_factor_gt 0.0329
_refine_ls_shift/su_max 0.001
_refine_ls_shift/su_mean 0.000
_refine_ls_structure_factor_coef Fsqd
_refine_ls_weighting_details 'calc w=1/[\s^2^(Fo^2^)+(0.0512P)^2^+0.4242P] where P=(Fo^2^+2Fc^2^)/3'
_refine_ls_weighting_scheme calc
_refine_ls_wR_factor_gt 0.0901
_refine_ls_wR_factor_ref 0.0912
_reflns_number_gt 1833
_reflns_number_total 1914
_reflns_threshold_expression I>2\s(I)
_cod_data_source_file ic7016159sup1.cif
_cod_data_source_block jrs140
_cod_original_sg_symbol_H-M 'P 2(1)/n'
_cod_database_code 4333484

loop_
_symmetry_equiv_pos_as_xyz
'x, y, z'
'-x+1/2, y+1/2, -z+1/2'
'-x, -y, -z'
'x-1/2, -y-1/2, z-1/2'

loop_
_atom_site_label
_atom_site_type_symbol
_atom_site_fract_x
_atom_site_fract_y
_atom_site_fract_z
_atom_site_U_iso_or_equiv
_atom_site_adp_type
_atom_site_occupancy
_atom_site_symmetry_multiplicity
_atom_site_calc_flag
_atom_site_refinement_flags
C1 C 1.19484(12) 0.22804(17) 1.02781(7) 0.0195(3) Uani 1 1 d .
H1 H 1.2782 0.2047 1.0625 0.023 Uiso 1 1 calc R
C2 C 1.19924(13) 0.27968(17) 0.94133(8) 0.0210(3) Uani 1 1 d .
H2 H 1.2821 0.2964 0.9104 0.025 Uiso 1 1 calc R
C3 C 1.06134(13) 0.29938(17) 0.91355(7) 0.0198(3) Uani 1 1 d .
H3 H 1.0277 0.3342 0.8591 0.024 Uiso 1 1 calc R
C4 C 0.97455(12) 0.25695(16) 0.98326(7) 0.0166(3) Uani 1 1 d .
C5 C 0.82817(12) 0.24633(16) 0.98513(7) 0.0163(3) Uani 1 1 d .
C6 C 0.75149(12) 0.20357(16) 1.05792(7) 0.0163(3) Uani 1 1 d .
C7 C 0.60634(12) 0.16185(17) 1.06417(7) 0.0183(3) Uani 1 1 d .
H7 H 0.5350 0.1636 1.0200 0.022 Uiso 1 1 calc R
C8 C 0.58494(13) 0.11690(18) 1.14725(7) 0.0220(3) Uani 1 1 d .
H8 H 0.4969 0.0823 1.1699 0.026 Uiso 1 1 calc R
C9 C 0.71588(13) 0.13244(18) 1.18977(7) 0.0223(3) Uani 1 1 d .
H9 H 0.7337 0.1101 1.2475 0.027 Uiso 1 1 calc R
C10 C 0.73884(12) 0.27236(16) 0.90691(7) 0.0160(3) Uani 1 1 d .
C11 C 0.76527(12) 0.16963(17) 0.83557(7) 0.0178(3) Uani 1 1 d .
H11 H 0.8423 0.0827 0.8357 0.021 Uiso 1 1 calc R
C12 C 0.67744(12) 0.19630(17) 0.76456(7) 0.0197(3) Uani 1 1 d .
H12 H 0.6972 0.1257 0.7165 0.024 Uiso 1 1 calc R
C13 C 0.54245(12) 0.41398(17) 0.82828(7) 0.0195(3) Uani 1 1 d .
H13 H 0.4650 0.5004 0.8261 0.023 Uiso 1 1 calc R
C14 C 0.62388(12) 0.39722(16) 0.90218(7) 0.0176(3) Uani 1 1 d .
H14 H 0.6016 0.4700 0.9492 0.021 Uiso 1 1 calc R
N1 N 1.06499(10) 0.21660(14) 1.05356(6) 0.0183(2) Uani 1 1 d .
N2 N 0.81511(11) 0.18467(14) 1.13617(6) 0.0187(2) Uani 1 1 d .
H2N H 0.9105(16) 0.193(2) 1.1499(9) 0.022 Uiso 1 1 d .
N3 N 0.56655(10) 0.31534(15) 0.75955(6) 0.0203(3) Uani 1 1 d .

loop_
_atom_site_aniso_label
_atom_site_aniso_U_11
_atom_site_aniso_U_22
_atom_site_aniso_U_33
_atom_site_aniso_U_23
_atom_site_aniso_U_13
_atom_site_aniso_U_12
C1 0.0150(5) 0.0201(6) 0.0230(6) -0.0008(5) -0.0019(4) -0.0005(4)
C2 0.0170(6) 0.0228(6) 0.0236(6) -0.0005(5) 0.0044(5) -0.0021(5)
C3 0.0204(6) 0.0206(6) 0.0184(6) -0.0004(5) 0.0019(5) -0.0011(5)
C4 0.0176(6) 0.0164(6) 0.0157(6) -0.0013(4) -0.0006(4) 0.0001(4)
C5 0.0177(6) 0.0141(6) 0.0169(6) -0.0020(4) -0.0010(4) 0.0001(4)
C6 0.0168(6) 0.0164(6) 0.0157(6) -0.0014(4) -0.0006(4) 0.0006(4)
C7 0.0165(6) 0.0200(6) 0.0183(6) -0.0007(5) -0.0010(4) -0.0002(4)
C8 0.0182(6) 0.0261(7) 0.0220(6) 0.0027(5) 0.0046(4) -0.0007(5)
C9 0.0226(6) 0.0287(7) 0.0160(6) 0.0024(5) 0.0034(5) 0.0015(5)
C10 0.0140(5) 0.0177(6) 0.0164(6) 0.0013(4) 0.0013(4) -0.0035(4)
C11 0.0160(5) 0.0195(6) 0.0177(6) 0.0002(4) 0.0010(4) -0.0010(4)
C12 0.0205(6) 0.0227(6) 0.0161(6) -0.0007(5) 0.0021(4) -0.0028(5)
C13 0.0167(5) 0.0201(6) 0.0216(6) 0.0032(5) 0.0004(4) -0.0007(5)
C14 0.0172(5) 0.0182(6) 0.0176(6) 0.0002(4) 0.0020(4) -0.0018(4)
N1 0.0162(5) 0.0196(5) 0.0188(5) -0.0005(4) -0.0016(4) -0.0005(4)
N2 0.0155(5) 0.0251(6) 0.0153(5) -0.0005(4) -0.0011(4) -0.0008(4)
N3 0.0191(5) 0.0244(6) 0.0172(5) 0.0030(4) -0.0005(4) -0.0025(4)

loop_
_atom_type_symbol
_atom_type_description
_atom_type_scat_dispersion_real
_atom_type_scat_dispersion_imag
_atom_type_scat_source
C C 0.0181 0.0091 'International Tables Vol C Tables 4.2.6.8 and 6.1.1.4'
H H 0.0000 0.0000 'International Tables Vol C Tables 4.2.6.8 and 6.1.1.4'
N N 0.0311 0.0180 'International Tables Vol C Tables 4.2.6.8 and 6.1.1.4'

loop_
_geom_angle_atom_site_label_1
_geom_angle_atom_site_label_2
_geom_angle_atom_site_label_3
_geom_angle
N1 C1 C2 113.36(10)
N1 C1 H1 123.3
C2 C1 H1 123.3
C3 C2 C1 105.77(10)
C3 C2 H2 127.1
C1 C2 H2 127.1
C2 C3 C4 106.52(10)
C2 C3 H3 126.7
C4 C3 H3 126.7
C5 C4 N1 121.93(10)
C5 C4 C3 128.80(11)
N1 C4 C3 109.21(10)
C4 C5 C6 124.70(11)
C4 C5 C10 119.41(10)
C6 C5 C10 115.84(10)
N2 C6 C7 106.78(10)
N2 C6 C5 124.01(10)
C7 C6 C5 129.08(11)
C6 C7 C8 107.76(10)
C6 C7 H7 126.1
C8 C7 H7 126.1
C9 C8 C7 106.84(10)
C9 C8 H8 126.6
C7 C8 H8 126.6
N2 C9 C8 109.04(10)
N2 C9 H9 125.5
C8 C9 H9 125.5
C14 C10 C11 117.31(10)
C14 C10 C5 121.55(10)
C11 C10 C5 121.13(10)
C12 C11 C10 119.03(11)
C12 C11 H11 120.5
C10 C11 H11 120.5
N3 C12 C11 124.05(11)
N3 C12 H12 118.0
C11 C12 H12 118.0
N3 C13 C14 123.83(11)
N3 C13 H13 118.1
C14 C13 H13 118.1
C13 C14 C10 119.32(11)
C13 C14 H14 120.3
C10 C14 H14 120.3
C1 N1 C4 105.11(10)
C9 N2 C6 109.58(10)
C9 N2 H2N 124.0(9)
C6 N2 H2N 126.1(9)
C12 N3 C13 116.46(10)

loop_
_geom_bond_atom_site_label_1
_geom_bond_atom_site_label_2
_geom_bond_distance
C1 N1 1.3056(16)
C1 C2 1.4437(17)
C1 H1 0.9500
C2 C3 1.3494(17)
C2 H2 0.9500
C3 C4 1.4513(16)
C3 H3 0.9500
C4 C5 1.3721(17)
C4 N1 1.4071(15)
C5 C6 1.4387(16)
C5 C10 1.4865(15)
C6 N2 1.3721(15)
C6 C7 1.3976(16)
C7 C8 1.4010(16)
C7 H7 0.9500
C8 C9 1.3755(17)
C8 H8 0.9500
C9 N2 1.3521(16)
C9 H9 0.9500
C10 C14 1.3940(16)
C10 C11 1.3957(16)
C11 C12 1.3860(16)
C11 H11 0.9500
C12 N3 1.3385(16)
C12 H12 0.9500
C13 N3 1.3405(16)
C13 C14 1.3844(16)
C13 H13 0.9500
C14 H14 0.9500
N2 H2N 0.909(15)

loop_
_geom_hbond_atom_site_label_D
_geom_hbond_atom_site_label_H
_geom_hbond_atom_site_label_A
_geom_hbond_distance_DH
_geom_hbond_distance_HA
_geom_hbond_distance_DA
_geom_hbond_angle_DHA
_geom_hbond_site_symmetry_A
N2 H2N N1 0.909(15) 2.181(15) 2.7572(14) 120.6(11) .
N2 H2N N3 0.909(15) 2.233(15) 2.9978(14) 141.5(12) 4_666

loop_
_geom_torsion_atom_site_label_1
_geom_torsion_atom_site_label_2
_geom_torsion_atom_site_label_3
_geom_torsion_atom_site_label_4
_geom_torsion
N1 C1 C2 C3 -0.36(15)
C1 C2 C3 C4 -0.75(13)
C2 C3 C4 C5 -175.66(12)
C2 C3 C4 N1 1.57(14)
N1 C4 C5 C6 3.29(18)
C3 C4 C5 C6 -179.79(11)
N1 C4 C5 C10 -174.06(10)
C3 C4 C5 C10 2.85(19)
C4 C5 C6 N2 6.11(19)
C10 C5 C6 N2 -176.45(10)
C4 C5 C6 C7 -169.34(12)
C10 C5 C6 C7 8.11(18)
N2 C6 C7 C8 -0.31(14)
C5 C6 C7 C8 175.74(12)
C6 C7 C8 C9 0.19(14)
C7 C8 C9 N2 0.01(15)
C4 C5 C10 C14 -129.60(12)
C6 C5 C10 C14 52.81(15)
C4 C5 C10 C11 51.65(16)
C6 C5 C10 C11 -125.93(12)
C14 C10 C11 C12 0.04(16)
C5 C10 C11 C12 178.83(10)
C10 C11 C12 N3 -0.29(18)
N3 C13 C14 C10 0.44(18)
C11 C10 C14 C13 -0.10(16)
C5 C10 C14 C13 -178.90(10)
C2 C1 N1 C4 1.31(13)
C5 C4 N1 C1 175.71(11)
C3 C4 N1 C1 -1.75(13)
C8 C9 N2 C6 -0.21(14)
C7 C6 N2 C9 0.33(14)
C5 C6 N2 C9 -175.98(11)
C11 C12 N3 C13 0.58(17)
C14 C13 N3 C12 -0.66(17)
